data_7250012
loop_
_publ_author_name
'Deb, Pran Kishore'
'Menon, Anila M.'
'PSR, Fathima Nida'
'Shruti, Ipsha'
'Nidal, Sara'
'Venugopala, Katharigatta N.'
'Chopra, Deepak'

_publ_section_title
;
 Exploring intermolecular interactions and energetics in crystalline
 substituted thieno[2,3-d]pyrimidines
;
_journal_issue 14
_journal_name_full CrystEngComm
_journal_page_first 2070
_journal_page_last 2085
_journal_paper_doi 10.1039/D5CE00071H
_journal_volume 27
_journal_year 2025
_chemical_formula_moiety 'C10 H13 N3 S'
_chemical_formula_sum 'C10 H13 N3 S'
_chemical_formula_weight 207.29
_space_group_crystal_system monoclinic
_space_group_IT_number 14
_space_group_name_Hall '-P 2yn'
_space_group_name_H-M_alt 'P 1 21/n 1'
_atom_sites_solution_hydrogens mixed
_atom_sites_solution_primary dual
_audit_creation_date 2024-01-11
_audit_creation_method
;
Olex2 1.3
(compiled 2020.11.12 svn.r5f609507 for OlexSys, GUI svn.r6408)
;
_audit_update_record
;
2025-01-18 deposited with the CCDC.	2025-02-25 downloaded from the CCDC.
;
_cell_angle_alpha 90
_cell_angle_beta 98.472(3)
_cell_angle_gamma 90
_cell_formula_units_Z 12
_cell_length_a 13.9025(10)
_cell_length_b 13.7290(10)
_cell_length_c 15.9725(10)
_cell_measurement_reflns_used 9993
_cell_measurement_temperature 100.0
_cell_measurement_theta_max 29.94
_cell_measurement_theta_min 2.96
_cell_volume 3015.4(4)
_computing_cell_refinement 'SAINT v8.37A (Bruker, 2015)'
_computing_data_reduction 'SAINT v8.37A (Bruker, 2015)'
_computing_molecular_graphics 'Olex2 1.3 (Dolomanov et al., 2009)'
_computing_publication_material 'Olex2 1.3 (Dolomanov et al., 2009)'
_computing_structure_refinement 'SHELXL 2018/3 (Sheldrick, 2015)'
_computing_structure_solution 'SHELXT 2014/5 (Sheldrick, 2014)'
_diffrn_ambient_temperature 100.0
_diffrn_measured_fraction_theta_full 0.999
_diffrn_measured_fraction_theta_max 0.999
_diffrn_measurement_device_type 'Bruker APEX-II CCD'
_diffrn_measurement_method '\f and \w scans'
_diffrn_radiation_type MoK\a
_diffrn_radiation_wavelength 0.71073
_diffrn_reflns_av_R_equivalents 0.0857
_diffrn_reflns_av_unetI/netI 0.0350
_diffrn_reflns_Laue_measured_fraction_full 0.999
_diffrn_reflns_Laue_measured_fraction_max 0.999
_diffrn_reflns_limit_h_max 19
_diffrn_reflns_limit_h_min -19
_diffrn_reflns_limit_k_max 19
_diffrn_reflns_limit_k_min -19
_diffrn_reflns_limit_l_max 22
_diffrn_reflns_limit_l_min -22
_diffrn_reflns_number 148353
_diffrn_reflns_point_group_measured_fraction_full 0.999
_diffrn_reflns_point_group_measured_fraction_max 0.999
_diffrn_reflns_theta_full 25.242
_diffrn_reflns_theta_max 30.050
_diffrn_reflns_theta_min 1.965
_exptl_absorpt_coefficient_mu 0.284
_exptl_absorpt_correction_T_max 0.9535
_exptl_absorpt_correction_T_min 0.9180
_exptl_absorpt_correction_type numerical
_exptl_absorpt_process_details
;
SADABS-2014/5 (Bruker,2014/5) was used for absorption correction.
wR2(int) was 0.1456 before and 0.0915 after correction.
The Ratio of minimum to maximum transmission is 0.9628.
The \l/2 correction factor is 0.00150.
;
_exptl_crystal_colour 'clear light colourless'
_exptl_crystal_colour_lustre clear
_exptl_crystal_colour_modifier light
_exptl_crystal_colour_primary colourless
_exptl_crystal_density_diffrn 1.370
_exptl_crystal_description plate
_exptl_crystal_F_000 1320
_exptl_crystal_size_max 0.457
_exptl_crystal_size_mid 0.298
_exptl_crystal_size_min 0.078
_refine_diff_density_max 0.418
_refine_diff_density_min -0.451
_refine_diff_density_rms 0.105
_refine_ls_extinction_method none
_refine_ls_goodness_of_fit_ref 1.103
_refine_ls_hydrogen_treatment mixed
_refine_ls_matrix_type full
_refine_ls_number_parameters 412
_refine_ls_number_reflns 8841
_refine_ls_number_restraints 0
_refine_ls_restrained_S_all 1.103
_refine_ls_R_factor_all 0.0563
_refine_ls_R_factor_gt 0.0428
_refine_ls_shift/su_max 0.001
_refine_ls_shift/su_mean 0.000
_refine_ls_structure_factor_coef Fsqd
_refine_ls_weighting_details 'w=1/[\s^2^(Fo^2^)+(0.0768P)^2^+0.1702P] where P=(Fo^2^+2Fc^2^)/3'
_refine_ls_weighting_scheme calc
_refine_ls_wR_factor_gt 0.1257
_refine_ls_wR_factor_ref 0.1310
_reflns_Friedel_coverage 0.000
_reflns_number_gt 6621
_reflns_number_total 8841
_reflns_threshold_expression 'I > 2\s(I)'
_cod_data_source_file d5ce00071h2.cif
_cod_data_source_block 3
_cod_depositor_comments 'Adding full bibliography for 7250012--7250019.cif.'
_cod_database_code 7250012
_shelx_shelxl_version_number 2018/3
_shelx_space_group_comment
;
The symmetry employed for this shelxl refinement is uniquely defined
by the following loop, which should always be used as a source of
symmetry information in preference to the above space-group names.
They are only intended as comments.
;
_shelx_estimated_absorpt_t_max 0.978
_shelx_estimated_absorpt_t_min 0.881
_olex2_refinement_description
;
1. Fixed Uiso
 At 1.2 times of:
  All C(H,H) groups
 At 1.5 times of:
  All C(H,H,H) groups
2.a Secondary CH2 refined with riding coordinates:
 C27(H27A,H27B), C7(H7A,H7B), C17(H17A,H17B)
2.b Idealised Me refined as rotating group:
 C9(H9C,H9D,H9E), C30(H30A,H30B,H30C), C28(H28A,H28B,H28C), C29(H29A,H29B,
 H29C), C10(H10A,H10B,H10C), C20(H20A,H20B,H20C), C19(H19A,H19B,H19C), C8(H8A,
 H8B,H8C), C18(H18A,H18B,H18C)
;
_olex2_submission_special_instructions 'No special instructions were received'

loop_
_space_group_symop_operation_xyz
'x, y, z'
'-x+1/2, y+1/2, -z+1/2'
'-x, -y, -z'
'x-1/2, -y-1/2, z-1/2'

loop_
_atom_site_label
_atom_site_type_symbol
_atom_site_fract_x
_atom_site_fract_y
_atom_site_fract_z
_atom_site_U_iso_or_equiv
_atom_site_adp_type
_atom_site_occupancy
_atom_site_site_symmetry_order
_atom_site_calc_flag
_atom_site_refinement_flags_posn
_atom_site_refinement_flags_adp
_atom_site_refinement_flags_occupancy
_atom_site_disorder_assembly
_atom_site_disorder_group
S3 S 0.34215(2) 0.05541(2) 0.73420(2) 0.01693(9) Uani 1 1 d . . . . .
S1 S 0.84873(2) 0.27519(2) 0.74843(2) 0.01721(9) Uani 1 1 d . . . . .
S2 S 0.65052(2) 0.61377(2) 0.25482(2) 0.01887(9) Uani 1 1 d . . . . .
N1 N 0.78781(7) 0.15965(8) 0.61395(7) 0.0166(2) Uani 1 1 d . . . . .
N7 N 0.29155(7) 0.17649(8) 0.60259(6) 0.0159(2) Uani 1 1 d . . . . .
N2 N 0.90459(8) 0.06883(8) 0.54984(7) 0.0156(2) Uani 1 1 d . . . . .
N4 N 0.71796(8) 0.50173(8) 0.39013(7) 0.0190(2) Uani 1 1 d . . . . .
N3 N 1.06918(8) 0.07786(9) 0.59097(8) 0.0167(2) Uani 1 1 d . . . . .
N8 N 0.41500(8) 0.26621(8) 0.54685(7) 0.0163(2) Uani 1 1 d . . . . .
N5 N 0.60644(8) 0.40508(8) 0.45543(7) 0.0183(2) Uani 1 1 d . . . . .
N6 N 0.44128(9) 0.40811(9) 0.41512(8) 0.0205(2) Uani 1 1 d . . . . .
N9 N 0.57846(8) 0.25247(9) 0.59262(8) 0.0184(2) Uani 1 1 d . . . . .
C2 C 0.98031(9) 0.10730(9) 0.60282(8) 0.0131(2) Uani 1 1 d . . . . .
C3 C 0.96213(9) 0.17451(9) 0.66680(7) 0.0134(2) Uani 1 1 d . . . . .
C22 C 0.48705(9) 0.22510(9) 0.60122(8) 0.0148(2) Uani 1 1 d . . . . .
C23 C 0.46383(9) 0.15805(9) 0.66324(8) 0.0142(2) Uani 1 1 d . . . . .
C26 C 0.36444(9) 0.13750(9) 0.65766(8) 0.0148(2) Uani 1 1 d . . . . .
C6 C 0.86389(9) 0.19564(9) 0.66710(8) 0.0146(2) Uani 1 1 d . . . . .
C4 C 1.02541(9) 0.22323(9) 0.73421(8) 0.0135(2) Uani 1 1 d . . . . .
C12 C 0.52930(9) 0.44110(9) 0.40309(8) 0.0160(3) Uani 1 1 d . . . . .
C1 C 0.81380(9) 0.09686(10) 0.55742(8) 0.0166(3) Uani 1 1 d . . . . .
C9 C 1.13391(9) 0.21366(10) 0.75087(8) 0.0177(3) Uani 1 1 d . . . . .
H9C H 1.151446 0.145270 0.762123 0.027 Uiso 1 1 calc R U . . .
H9D H 1.159683 0.253311 0.800115 0.027 Uiso 1 1 calc R U . . .
H9E H 1.161556 0.236137 0.701269 0.027 Uiso 1 1 calc R U . . .
C13 C 0.54308(9) 0.50925(9) 0.33913(8) 0.0154(2) Uani 1 1 d . . . . .
C16 C 0.64027(9) 0.53438(9) 0.33712(8) 0.0168(3) Uani 1 1 d . . . . .
C11 C 0.69542(9) 0.43769(10) 0.44677(8) 0.0185(3) Uani 1 1 d . . . . .
C24 C 0.52161(9) 0.10742(10) 0.73258(8) 0.0158(3) Uani 1 1 d . . . . .
C21 C 0.32192(9) 0.24098(10) 0.55027(8) 0.0160(3) Uani 1 1 d . . . . .
C30 C 0.49478(10) -0.01489(10) 0.85056(8) 0.0221(3) Uani 1 1 d . . . . .
H30A H 0.534368 0.022453 0.895291 0.033 Uiso 1 1 calc R U . . .
H30B H 0.532811 -0.069787 0.833846 0.033 Uiso 1 1 calc R U . . .
H30C H 0.436652 -0.039517 0.871600 0.033 Uiso 1 1 calc R U . . .
C28 C 0.14912(9) 0.30704(10) 0.51443(9) 0.0211(3) Uani 1 1 d . . . . .
H28A H 0.105810 0.340671 0.469645 0.032 Uiso 1 1 calc R U . . .
H28B H 0.157781 0.347063 0.565789 0.032 Uiso 1 1 calc R U . . .
H28C H 0.120494 0.244248 0.526391 0.032 Uiso 1 1 calc R U . . .
C5 C 0.97369(9) 0.27859(9) 0.78284(8) 0.0158(3) Uani 1 1 d . . . . .
C14 C 0.47679(9) 0.55637(9) 0.27303(8) 0.0166(3) Uani 1 1 d . . . . .
C15 C 0.52508(9) 0.61303(9) 0.22311(9) 0.0182(3) Uani 1 1 d . . . . .
C29 C 0.62943(10) 0.11874(11) 0.75841(8) 0.0222(3) Uani 1 1 d . . . . .
H29A H 0.663568 0.093279 0.713576 0.033 Uiso 1 1 calc R U . . .
H29B H 0.649818 0.082479 0.810870 0.033 Uiso 1 1 calc R U . . .
H29C H 0.645195 0.187850 0.767619 0.033 Uiso 1 1 calc R U . . .
C25 C 0.46496(9) 0.04964(10) 0.77549(8) 0.0166(3) Uani 1 1 d . . . . .
C10 C 1.01049(10) 0.33778(11) 0.85975(8) 0.0220(3) Uani 1 1 d . . . . .
H10A H 1.036484 0.399705 0.842332 0.033 Uiso 1 1 calc R U . . .
H10B H 1.062046 0.301761 0.895279 0.033 Uiso 1 1 calc R U . . .
H10C H 0.957015 0.350572 0.891929 0.033 Uiso 1 1 calc R U . . .
C20 C 0.48655(10) 0.66961(11) 0.14502(9) 0.0243(3) Uani 1 1 d . . . . .
H20A H 0.493173 0.739498 0.156972 0.036 Uiso 1 1 calc R U . . .
H20B H 0.417789 0.653672 0.127690 0.036 Uiso 1 1 calc R U . . .
H20C H 0.523515 0.652626 0.099375 0.036 Uiso 1 1 calc R U . . .
C19 C 0.36780(9) 0.54525(10) 0.26139(9) 0.0210(3) Uani 1 1 d . . . . .
H19A H 0.350653 0.476625 0.250988 0.031 Uiso 1 1 calc R U . . .
H19B H 0.338619 0.584539 0.213010 0.031 Uiso 1 1 calc R U . . .
H19C H 0.343237 0.567351 0.312620 0.031 Uiso 1 1 calc R U . . .
C27 C 0.24690(10) 0.29024(11) 0.48576(9) 0.0222(3) Uani 1 1 d . . . . .
H27A H 0.236972 0.249938 0.433803 0.027 Uiso 1 1 calc R U . . .
H27B H 0.273138 0.353899 0.470743 0.027 Uiso 1 1 calc R U . . .
C7 C 0.73275(10) 0.05417(11) 0.49520(9) 0.0247(3) Uani 1 1 d . . . . .
H7A H 0.761194 0.009408 0.456881 0.030 Uiso 1 1 calc R U . . .
H7B H 0.700000 0.107509 0.460263 0.030 Uiso 1 1 calc R U . . .
C8 C 0.65750(11) -0.00072(12) 0.53592(10) 0.0293(3) Uani 1 1 d . . . . .
H8A H 0.609496 -0.029574 0.491797 0.044 Uiso 1 1 calc R U . . .
H8B H 0.624807 0.044254 0.570167 0.044 Uiso 1 1 calc R U . . .
H8C H 0.689429 -0.052415 0.572173 0.044 Uiso 1 1 calc R U . . .
C18 C 0.83941(11) 0.32496(13) 0.46338(10) 0.0322(4) Uani 1 1 d . . . . .
H18A H 0.861450 0.356390 0.414495 0.048 Uiso 1 1 calc R U . . .
H18B H 0.799246 0.268249 0.444348 0.048 Uiso 1 1 calc R U . . .
H18C H 0.895947 0.303917 0.503313 0.048 Uiso 1 1 calc R U . . .
C17 C 0.77987(10) 0.39674(11) 0.50676(9) 0.0261(3) Uani 1 1 d . . . . .
H17A H 0.754837 0.363654 0.554224 0.031 Uiso 1 1 calc R U . . .
H17B H 0.822356 0.450885 0.530597 0.031 Uiso 1 1 calc R U . . .
H3A H 1.0760(12) 0.0403(13) 0.5518(11) 0.025(4) Uiso 1 1 d . . . . .
H3B H 1.1195(12) 0.1091(12) 0.6157(11) 0.024(4) Uiso 1 1 d . . . . .
H9A H 0.5868(13) 0.2914(14) 0.5538(12) 0.040(5) Uiso 1 1 d . . . . .
H6A H 0.4346(13) 0.3695(14) 0.4556(12) 0.041(5) Uiso 1 1 d . . . . .
H9B H 0.6253(12) 0.2172(12) 0.6141(11) 0.027(5) Uiso 1 1 d . . . . .
H6B H 0.3923(14) 0.4326(14) 0.3849(12) 0.043(5) Uiso 1 1 d . . . . .

loop_
_atom_site_aniso_label
_atom_site_aniso_U_11
_atom_site_aniso_U_22
_atom_site_aniso_U_33
_atom_site_aniso_U_23
_atom_site_aniso_U_13
_atom_site_aniso_U_12
S3 0.01190(15) 0.02076(18) 0.01795(16) 0.00159(12) 0.00159(11) -0.00227(12)
S1 0.01175(16) 0.02078(18) 0.01926(17) -0.00261(12) 0.00278(12) 0.00237(12)
S2 0.01527(17) 0.01757(17) 0.02422(18) 0.00058(12) 0.00433(13) -0.00178(12)
N1 0.0111(5) 0.0221(6) 0.0162(5) 0.0004(4) 0.0007(4) -0.0005(4)
N7 0.0128(5) 0.0195(6) 0.0153(5) -0.0013(4) 0.0013(4) 0.0009(4)
N2 0.0120(5) 0.0183(6) 0.0163(5) 0.0001(4) 0.0016(4) -0.0020(4)
N4 0.0158(5) 0.0201(6) 0.0201(5) -0.0038(4) -0.0004(4) -0.0012(4)
N3 0.0111(5) 0.0180(6) 0.0208(6) -0.0046(4) 0.0017(4) 0.0004(4)
N8 0.0134(5) 0.0190(6) 0.0168(5) -0.0002(4) 0.0027(4) 0.0007(4)
N5 0.0171(5) 0.0199(6) 0.0179(5) -0.0033(4) 0.0021(4) 0.0010(4)
N6 0.0154(6) 0.0222(6) 0.0245(6) 0.0045(5) 0.0042(5) -0.0002(5)
N9 0.0116(5) 0.0227(6) 0.0213(6) 0.0016(5) 0.0037(4) -0.0010(5)
C2 0.0114(5) 0.0136(6) 0.0144(6) 0.0024(4) 0.0018(4) -0.0006(4)
C3 0.0106(5) 0.0146(6) 0.0148(6) 0.0018(5) 0.0011(4) -0.0010(4)
C22 0.0126(6) 0.0164(6) 0.0157(6) -0.0042(5) 0.0034(5) -0.0007(5)
C23 0.0111(5) 0.0170(6) 0.0146(6) -0.0043(5) 0.0021(4) -0.0008(5)
C26 0.0120(5) 0.0173(6) 0.0152(6) -0.0036(5) 0.0018(4) 0.0002(5)
C6 0.0121(6) 0.0158(6) 0.0160(6) 0.0015(5) 0.0019(4) 0.0014(5)
C4 0.0109(5) 0.0150(6) 0.0143(6) 0.0027(4) 0.0009(4) -0.0012(4)
C12 0.0153(6) 0.0147(6) 0.0182(6) -0.0043(5) 0.0025(5) -0.0004(5)
C1 0.0122(6) 0.0222(7) 0.0151(6) 0.0021(5) 0.0011(5) -0.0015(5)
C9 0.0108(6) 0.0244(7) 0.0171(6) -0.0004(5) -0.0005(5) -0.0005(5)
C13 0.0133(6) 0.0140(6) 0.0188(6) -0.0035(5) 0.0026(5) 0.0001(5)
C16 0.0161(6) 0.0144(6) 0.0198(6) -0.0039(5) 0.0018(5) -0.0022(5)
C11 0.0169(6) 0.0202(7) 0.0174(6) -0.0044(5) -0.0012(5) -0.0005(5)
C24 0.0125(6) 0.0199(7) 0.0148(6) -0.0038(5) 0.0013(5) 0.0005(5)
C21 0.0125(6) 0.0192(6) 0.0163(6) -0.0024(5) 0.0018(5) 0.0013(5)
C30 0.0199(7) 0.0246(7) 0.0208(6) 0.0028(5) -0.0003(5) -0.0008(6)
C28 0.0129(6) 0.0231(7) 0.0260(7) 0.0011(5) -0.0011(5) 0.0017(5)
C5 0.0128(6) 0.0178(6) 0.0166(6) 0.0009(5) 0.0014(5) -0.0003(5)
C14 0.0146(6) 0.0145(6) 0.0207(6) -0.0038(5) 0.0021(5) 0.0019(5)
C15 0.0162(6) 0.0155(6) 0.0228(7) -0.0024(5) 0.0029(5) 0.0015(5)
C29 0.0130(6) 0.0360(8) 0.0169(6) 0.0005(6) -0.0001(5) -0.0010(6)
C25 0.0127(6) 0.0196(7) 0.0171(6) -0.0027(5) 0.0004(5) 0.0005(5)
C10 0.0185(6) 0.0258(7) 0.0216(7) -0.0067(5) 0.0022(5) -0.0022(5)
C20 0.0242(7) 0.0209(7) 0.0278(7) 0.0048(6) 0.0035(6) 0.0046(6)
C19 0.0144(6) 0.0216(7) 0.0267(7) -0.0007(5) 0.0020(5) 0.0010(5)
C27 0.0159(6) 0.0294(8) 0.0212(7) 0.0056(6) 0.0021(5) 0.0031(5)
C7 0.0141(6) 0.0375(9) 0.0214(7) -0.0046(6) -0.0006(5) -0.0063(6)
C8 0.0230(7) 0.0354(9) 0.0305(8) -0.0136(7) 0.0073(6) -0.0125(6)
C18 0.0244(7) 0.0427(10) 0.0306(8) 0.0166(7) 0.0076(6) 0.0109(7)
C17 0.0201(7) 0.0323(8) 0.0233(7) 0.0015(6) -0.0055(6) -0.0008(6)

loop_
_atom_type_symbol
_atom_type_description
_atom_type_scat_dispersion_real
_atom_type_scat_dispersion_imag
_atom_type_scat_source
C C 0.0033 0.0016 'International Tables Vol C Tables 4.2.6.8 and 6.1.1.4'
H H 0.0000 0.0000 'International Tables Vol C Tables 4.2.6.8 and 6.1.1.4'
N N 0.0061 0.0033 'International Tables Vol C Tables 4.2.6.8 and 6.1.1.4'
S S 0.1246 0.1234 'International Tables Vol C Tables 4.2.6.8 and 6.1.1.4'

loop_
_geom_angle_atom_site_label_1
_geom_angle_atom_site_label_2
_geom_angle_atom_site_label_3
_geom_angle
_geom_angle_site_symmetry_1
_geom_angle_site_symmetry_3
_geom_angle_publ_flag
C26 S3 C25 91.70(6) . . ?
C6 S1 C5 91.58(6) . . ?
C16 S2 C15 91.50(6) . . ?
C1 N1 C6 113.37(11) . . ?
C21 N7 C26 113.34(11) . . ?
C1 N2 C2 119.06(11) . . ?
C11 N4 C16 113.55(11) . . ?
C2 N3 H3A 120.4(12) . . ?
C2 N3 H3B 119.1(11) . . ?
H3A N3 H3B 118.7(16) . . ?
C21 N8 C22 119.51(11) . . ?
C11 N5 C12 118.25(12) . . ?
C12 N6 H6A 121.4(12) . . ?
C12 N6 H6B 117.3(13) . . ?
H6A N6 H6B 120.8(17) . . ?
C22 N9 H9A 119.0(13) . . ?
C22 N9 H9B 118.7(11) . . ?
H9A N9 H9B 119.0(16) . . ?
N2 C2 C3 119.70(11) . . ?
N3 C2 N2 116.20(12) . . ?
N3 C2 C3 124.10(11) . . ?
C2 C3 C4 132.70(11) . . ?
C6 C3 C2 114.40(11) . . ?
C6 C3 C4 112.85(11) . . ?
N8 C22 N9 116.01(12) . . ?
N8 C22 C23 119.69(11) . . ?
N9 C22 C23 124.30(12) . . ?
C22 C23 C24 133.31(11) . . ?
C26 C23 C22 114.13(11) . . ?
C26 C23 C24 112.55(11) . . ?
N7 C26 S3 121.65(9) . . ?
N7 C26 C23 126.90(12) . . ?
C23 C26 S3 111.43(9) . . ?
N1 C6 S1 122.13(9) . . ?
N1 C6 C3 126.74(12) . . ?
C3 C6 S1 111.12(9) . . ?
C3 C4 C9 125.19(11) . . ?
C5 C4 C3 111.51(11) . . ?
C5 C4 C9 123.28(11) . . ?
N5 C12 C13 120.47(12) . . ?
N6 C12 N5 116.35(12) . . ?
N6 C12 C13 123.18(12) . . ?
N1 C1 N2 126.70(12) . . ?
N1 C1 C7 116.50(11) . . ?
N2 C1 C7 116.79(12) . . ?
C4 C9 H9C 109.5 . . ?
C4 C9 H9D 109.5 . . ?
C4 C9 H9E 109.5 . . ?
H9C C9 H9D 109.5 . . ?
H9C C9 H9E 109.5 . . ?
H9D C9 H9E 109.5 . . ?
C12 C13 C14 132.89(12) . . ?
C16 C13 C12 114.35(11) . . ?
C16 C13 C14 112.72(12) . . ?
N4 C16 S2 122.63(10) . . ?
N4 C16 C13 126.22(12) . . ?
C13 C16 S2 111.14(10) . . ?
N4 C11 N5 127.11(12) . . ?
N4 C11 C17 115.97(12) . . ?
N5 C11 C17 116.91(12) . . ?
C23 C24 C29 125.40(12) . . ?
C25 C24 C23 111.46(11) . . ?
C25 C24 C29 123.09(12) . . ?
N7 C21 N8 126.34(12) . . ?
N7 C21 C27 118.37(11) . . ?
N8 C21 C27 115.27(11) . . ?
H30A C30 H30B 109.5 . . ?
H30A C30 H30C 109.5 . . ?
H30B C30 H30C 109.5 . . ?
C25 C30 H30A 109.5 . . ?
C25 C30 H30B 109.5 . . ?
C25 C30 H30C 109.5 . . ?
H28A C28 H28B 109.5 . . ?
H28A C28 H28C 109.5 . . ?
H28B C28 H28C 109.5 . . ?
C27 C28 H28A 109.5 . . ?
C27 C28 H28B 109.5 . . ?
C27 C28 H28C 109.5 . . ?
C4 C5 S1 112.93(10) . . ?
C4 C5 C10 128.58(12) . . ?
C10 C5 S1 118.48(10) . . ?
C13 C14 C19 124.42(12) . . ?
C15 C14 C13 111.52(12) . . ?
C15 C14 C19 124.05(13) . . ?
C14 C15 S2 113.09(11) . . ?
C14 C15 C20 129.58(13) . . ?
C20 C15 S2 117.27(10) . . ?
C24 C29 H29A 109.5 . . ?
C24 C29 H29B 109.5 . . ?
C24 C29 H29C 109.5 . . ?
H29A C29 H29B 109.5 . . ?
H29A C29 H29C 109.5 . . ?
H29B C29 H29C 109.5 . . ?
C24 C25 S3 112.85(10) . . ?
C24 C25 C30 129.08(12) . . ?
C30 C25 S3 118.07(10) . . ?
C5 C10 H10A 109.5 . . ?
C5 C10 H10B 109.5 . . ?
C5 C10 H10C 109.5 . . ?
H10A C10 H10B 109.5 . . ?
H10A C10 H10C 109.5 . . ?
H10B C10 H10C 109.5 . . ?
C15 C20 H20A 109.5 . . ?
C15 C20 H20B 109.5 . . ?
C15 C20 H20C 109.5 . . ?
H20A C20 H20B 109.5 . . ?
H20A C20 H20C 109.5 . . ?
H20B C20 H20C 109.5 . . ?
C14 C19 H19A 109.5 . . ?
C14 C19 H19B 109.5 . . ?
C14 C19 H19C 109.5 . . ?
H19A C19 H19B 109.5 . . ?
H19A C19 H19C 109.5 . . ?
H19B C19 H19C 109.5 . . ?
C21 C27 C28 114.92(11) . . ?
C21 C27 H27A 108.5 . . ?
C21 C27 H27B 108.5 . . ?
C28 C27 H27A 108.5 . . ?
C28 C27 H27B 108.5 . . ?
H27A C27 H27B 107.5 . . ?
C1 C7 H7A 108.7 . . ?
C1 C7 H7B 108.7 . . ?
C1 C7 C8 114.07(12) . . ?
H7A C7 H7B 107.6 . . ?
C8 C7 H7A 108.7 . . ?
C8 C7 H7B 108.7 . . ?
C7 C8 H8A 109.5 . . ?
C7 C8 H8B 109.5 . . ?
C7 C8 H8C 109.5 . . ?
H8A C8 H8B 109.5 . . ?
H8A C8 H8C 109.5 . . ?
H8B C8 H8C 109.5 . . ?
H18A C18 H18B 109.5 . . ?
H18A C18 H18C 109.5 . . ?
H18B C18 H18C 109.5 . . ?
C17 C18 H18A 109.5 . . ?
C17 C18 H18B 109.5 . . ?
C17 C18 H18C 109.5 . . ?
C11 C17 C18 112.16(12) . . ?
C11 C17 H17A 109.2 . . ?
C11 C17 H17B 109.2 . . ?
C18 C17 H17A 109.2 . . ?
C18 C17 H17B 109.2 . . ?
H17A C17 H17B 107.9 . . ?

loop_
_geom_bond_atom_site_label_1
_geom_bond_atom_site_label_2
_geom_bond_distance
_geom_bond_site_symmetry_2
_geom_bond_publ_flag
S3 C26 1.7241(13) . ?
S3 C25 1.7392(13) . ?
S1 C6 1.7336(13) . ?
S1 C5 1.7439(13) . ?
S2 C16 1.7296(13) . ?
S2 C15 1.7430(13) . ?
N1 C6 1.3487(15) . ?
N1 C1 1.3360(17) . ?
N7 C26 1.3507(15) . ?
N7 C21 1.3284(16) . ?
N2 C2 1.3568(16) . ?
N2 C1 1.3420(16) . ?
N4 C16 1.3472(16) . ?
N4 C11 1.3315(17) . ?
N3 C2 1.3396(16) . ?
N3 H3A 0.826(18) . ?
N3 H3B 0.865(17) . ?
N8 C22 1.3489(16) . ?
N8 C21 1.3484(16) . ?
N5 C12 1.3526(16) . ?
N5 C11 1.3417(17) . ?
N6 C12 1.3448(17) . ?
N6 H6A 0.851(19) . ?
N6 H6B 0.844(19) . ?
N9 C22 1.3514(16) . ?
N9 H9A 0.840(19) . ?
N9 H9B 0.843(17) . ?
C2 C3 1.4268(17) . ?
C3 C6 1.3970(16) . ?
C3 C4 1.4497(17) . ?
C22 C23 1.4239(17) . ?
C23 C26 1.4001(16) . ?
C23 C24 1.4466(17) . ?
C4 C9 1.4983(17) . ?
C4 C5 1.3648(17) . ?
C12 C13 1.4190(18) . ?
C1 C7 1.5069(18) . ?
C9 H9C 0.9800 . ?
C9 H9D 0.9800 . ?
C9 H9E 0.9800 . ?
C13 C16 1.3995(17) . ?
C13 C14 1.4477(17) . ?
C11 C17 1.5105(18) . ?
C24 C29 1.5030(17) . ?
C24 C25 1.3705(19) . ?
C21 C27 1.5134(18) . ?
C30 H30A 0.9800 . ?
C30 H30B 0.9800 . ?
C30 H30C 0.9800 . ?
C30 C25 1.4993(18) . ?
C28 H28A 0.9800 . ?
C28 H28B 0.9800 . ?
C28 H28C 0.9800 . ?
C28 C27 1.5147(18) . ?
C5 C10 1.4986(18) . ?
C14 C15 1.360(2) . ?
C14 C19 1.5069(17) . ?
C15 C20 1.4997(18) . ?
C29 H29A 0.9800 . ?
C29 H29B 0.9800 . ?
C29 H29C 0.9800 . ?
C10 H10A 0.9800 . ?
C10 H10B 0.9800 . ?
C10 H10C 0.9800 . ?
C20 H20A 0.9800 . ?
C20 H20B 0.9800 . ?
C20 H20C 0.9800 . ?
C19 H19A 0.9800 . ?
C19 H19B 0.9800 . ?
C19 H19C 0.9800 . ?
C27 H27A 0.9900 . ?
C27 H27B 0.9900 . ?
C7 H7A 0.9900 . ?
C7 H7B 0.9900 . ?
C7 C8 1.512(2) . ?
C8 H8A 0.9800 . ?
C8 H8B 0.9800 . ?
C8 H8C 0.9800 . ?
C18 H18A 0.9800 . ?
C18 H18B 0.9800 . ?
C18 H18C 0.9800 . ?
C18 C17 1.518(2) . ?
C17 H17A 0.9900 . ?
C17 H17B 0.9900 . ?

loop_
_geom_torsion_atom_site_label_1
_geom_torsion_atom_site_label_2
_geom_torsion_atom_site_label_3
_geom_torsion_atom_site_label_4
_geom_torsion
_geom_torsion_site_symmetry_1
_geom_torsion_site_symmetry_2
_geom_torsion_site_symmetry_3
_geom_torsion_site_symmetry_4
_geom_torsion_publ_flag
N1 C1 C7 C8 -58.73(17) . . . . ?
N7 C21 C27 C28 32.69(18) . . . . ?
N2 C2 C3 C6 -1.05(17) . . . . ?
N2 C2 C3 C4 176.36(12) . . . . ?
N2 C1 C7 C8 121.98(14) . . . . ?
N4 C11 C17 C18 -72.86(16) . . . . ?
N3 C2 C3 C6 179.38(12) . . . . ?
N3 C2 C3 C4 -3.2(2) . . . . ?
N8 C22 C23 C26 3.33(17) . . . . ?
N8 C22 C23 C24 -175.31(13) . . . . ?
N8 C21 C27 C28 -148.95(12) . . . . ?
N5 C12 C13 C16 -0.63(17) . . . . ?
N5 C12 C13 C14 177.04(13) . . . . ?
N5 C11 C17 C18 106.36(15) . . . . ?
N6 C12 C13 C16 179.93(12) . . . . ?
N6 C12 C13 C14 -2.4(2) . . . . ?
N9 C22 C23 C26 -177.31(12) . . . . ?
N9 C22 C23 C24 4.1(2) . . . . ?
C2 N2 C1 N1 -1.0(2) . . . . ?
C2 N2 C1 C7 178.16(11) . . . . ?
C2 C3 C6 S1 178.45(9) . . . . ?
C2 C3 C6 N1 -0.28(19) . . . . ?
C2 C3 C4 C9 1.6(2) . . . . ?
C2 C3 C4 C5 -177.22(13) . . . . ?
C3 C4 C5 S1 -0.85(14) . . . . ?
C3 C4 C5 C10 178.03(12) . . . . ?
C22 N8 C21 N7 -1.0(2) . . . . ?
C22 N8 C21 C27 -179.18(11) . . . . ?
C22 C23 C26 S3 179.62(9) . . . . ?
C22 C23 C26 N7 -2.18(18) . . . . ?
C22 C23 C24 C29 2.5(2) . . . . ?
C22 C23 C24 C25 179.81(13) . . . . ?
C23 C24 C25 S3 -0.34(15) . . . . ?
C23 C24 C25 C30 179.82(12) . . . . ?
C26 S3 C25 C24 -0.41(11) . . . . ?
C26 S3 C25 C30 179.45(11) . . . . ?
C26 N7 C21 N8 2.16(18) . . . . ?
C26 N7 C21 C27 -179.68(11) . . . . ?
C26 C23 C24 C29 -176.16(12) . . . . ?
C26 C23 C24 C25 1.15(16) . . . . ?
C6 S1 C5 C4 0.98(10) . . . . ?
C6 S1 C5 C10 -178.02(11) . . . . ?
C6 N1 C1 N2 -0.22(19) . . . . ?
C6 N1 C1 C7 -179.44(11) . . . . ?
C6 C3 C4 C9 179.05(11) . . . . ?
C6 C3 C4 C5 0.22(15) . . . . ?
C4 C3 C6 S1 0.51(14) . . . . ?
C4 C3 C6 N1 -178.21(12) . . . . ?
C12 N5 C11 N4 -1.5(2) . . . . ?
C12 N5 C11 C17 179.42(11) . . . . ?
C12 C13 C16 S2 177.61(9) . . . . ?
C12 C13 C16 N4 -1.45(19) . . . . ?
C12 C13 C14 C15 -176.54(13) . . . . ?
C12 C13 C14 C19 4.2(2) . . . . ?
C1 N1 C6 S1 -177.70(9) . . . . ?
C1 N1 C6 C3 0.89(19) . . . . ?
C1 N2 C2 N3 -178.72(11) . . . . ?
C1 N2 C2 C3 1.67(18) . . . . ?
C9 C4 C5 S1 -179.71(10) . . . . ?
C9 C4 C5 C10 -0.8(2) . . . . ?
C13 C14 C15 S2 -1.26(15) . . . . ?
C13 C14 C15 C20 175.96(12) . . . . ?
C16 S2 C15 C14 0.83(11) . . . . ?
C16 S2 C15 C20 -176.76(11) . . . . ?
C16 N4 C11 N5 -0.45(19) . . . . ?
C16 N4 C11 C17 178.68(11) . . . . ?
C16 C13 C14 C15 1.16(16) . . . . ?
C16 C13 C14 C19 -178.13(11) . . . . ?
C11 N4 C16 S2 -177.00(9) . . . . ?
C11 N4 C16 C13 1.97(19) . . . . ?
C11 N5 C12 N6 -178.57(11) . . . . ?
C11 N5 C12 C13 1.96(18) . . . . ?
C24 C23 C26 S3 -1.45(14) . . . . ?
C24 C23 C26 N7 176.74(12) . . . . ?
C21 N7 C26 S3 177.59(9) . . . . ?
C21 N7 C26 C23 -0.43(18) . . . . ?
C21 N8 C22 N9 178.58(11) . . . . ?
C21 N8 C22 C23 -2.01(18) . . . . ?
C5 S1 C6 N1 177.96(11) . . . . ?
C5 S1 C6 C3 -0.83(10) . . . . ?
C14 C13 C16 S2 -0.54(14) . . . . ?
C14 C13 C16 N4 -179.60(12) . . . . ?
C15 S2 C16 N4 178.97(11) . . . . ?
C15 S2 C16 C13 -0.14(10) . . . . ?
C29 C24 C25 S3 177.04(10) . . . . ?
C29 C24 C25 C30 -2.8(2) . . . . ?
C25 S3 C26 N7 -177.24(11) . . . . ?
C25 S3 C26 C23 1.06(10) . . . . ?
C19 C14 C15 S2 178.04(10) . . . . ?
C19 C14 C15 C20 -4.7(2) . . . . ?
